data_4101029
_journal_name_full 'Journal of the American Chemical Society'
_journal_paper_doi 10.1021/ja055725n
_journal_year 2006
_chemical_formula_sum 'C14 H18 Co N8 O3 S'
_chemical_formula_weight 437.35
_chemical_name_common Co-N3-Bpg-Honeycomb
_space_group_IT_number 12
_symmetry_cell_setting monoclinic
_symmetry_space_group_name_Hall '-C 2y'
_symmetry_space_group_name_H-M 'C 1 2/m 1'
_cell_angle_alpha 90.00
_cell_angle_beta 106.0560(10)
_cell_angle_gamma 90.00
_cell_formula_units_Z 4
_cell_length_a 10.6544(2)
_cell_length_b 13.4568(4)
_cell_length_c 13.4163(3)
_cell_measurement_temperature 293(2)
_cell_volume 1848.52(8)
_diffrn_ambient_temperature 293(2)
_exptl_crystal_density_diffrn 1.572
_cod_original_sg_symbol_H-M 'C 2/m'
_cod_database_code 4101029

loop_
_symmetry_equiv_pos_as_xyz
'x, y, z'
'-x, y, -z'
'x+1/2, y+1/2, z'
'-x+1/2, y+1/2, -z'
'-x, -y, -z'
'x, -y, z'
'-x+1/2, -y+1/2, -z'
'x+1/2, -y+1/2, z'

loop_
_atom_site_label
_atom_site_type_symbol
_atom_site_fract_x
_atom_site_fract_y
_atom_site_fract_z
_atom_site_U_iso_or_equiv
_atom_site_adp_type
_atom_site_occupancy
_atom_site_symmetry_multiplicity
_atom_site_calc_flag
_atom_site_refinement_flags
_atom_site_disorder_assembly
_atom_site_disorder_group
S1 S 0.45439(13) 0.5000 1.25229(10) 0.0477(3) Uani 0.80 2 d SP . .
S1A S 0.3079(5) 0.5000 1.2644(4) 0.0537(12) Uani 0.20 2 d SP . .
Co1 Co 0.0000 0.62405(3) 0.5000 0.02499(18) Uani 1 2 d S . .
O1 O 0.3823(4) 0.6639(4) 1.0278(3) 0.0549(15) Uani 0.431(4) 1 d P . .
H1B H 0.3865 0.6133 1.0626 0.082 Uiso 0.431(4) 1 calc PR . .
O2 O 0.1882(4) 0.6454(2) 1.0545(2) 0.0468(10) Uani 0.569(4) 1 d P . .
H2B H 0.2314 0.5979 1.0834 0.070 Uiso 0.569(4) 1 calc PR . .
O3 O 0.3729(5) 0.5000 1.1393(4) 0.0741(14) Uani 0.80 2 d SP . .
O3A O 0.279(3) 0.5000 1.1518(15) 0.092(7) Uani 0.20 2 d SP . .
N1 N -0.1196(3) 0.5000 0.5192(2) 0.0314(6) Uani 1 2 d S . .
N2 N -0.2344(3) 0.5000 0.4967(2) 0.0308(6) Uani 1 2 d S . .
N3 N -0.3467(3) 0.5000 0.4745(3) 0.0603(10) Uani 1 2 d S . .
N4 N 0.1392(2) 0.72928(18) 0.47698(17) 0.0445(5) Uani 1 1 d . . .
N5 N 0.2500 0.7500 0.5000 0.0316(6) Uani 1 2 d S . .
N6 N 0.09079(18) 0.63014(14) 0.66622(13) 0.0292(4) Uani 1 1 d . . .
C1 C 0.0171(2) 0.63366(19) 0.73246(19) 0.0379(6) Uani 1 1 d . . .
H1A H -0.0724 0.6240 0.7060 0.046 Uiso 1 1 calc R . .
C2 C 0.2196(2) 0.64080(18) 0.70872(17) 0.0344(6) Uani 1 1 d . . .
H2A H 0.2743 0.6354 0.6656 0.041 Uiso 1 1 calc R . .
C3 C 0.0654(2) 0.6506(2) 0.83665(18) 0.0407(6) Uani 1 1 d . . .
H3A H 0.0094 0.6514 0.8789 0.049 Uiso 1 1 calc R . .
C4 C 0.2755(2) 0.6592(2) 0.81228(17) 0.0367(6) Uani 1 1 d . . .
H4A H 0.3655 0.6668 0.8374 0.044 Uiso 1 1 calc R . .
C5 C 0.1974(2) 0.66636(18) 0.87887(16) 0.0331(5) Uani 1 1 d . . .
C6 C 0.2553(3) 0.6939(2) 0.99298(17) 0.0383(6) Uani 1 1 d . . .
C7 C 0.3991(4) 0.6019(2) 1.3108(3) 0.0678(10) Uani 1 1 d . . .

loop_
_atom_site_aniso_label
_atom_site_aniso_U_11
_atom_site_aniso_U_22
_atom_site_aniso_U_33
_atom_site_aniso_U_23
_atom_site_aniso_U_13
_atom_site_aniso_U_12
S1 0.0487(7) 0.0436(7) 0.0470(7) 0.000 0.0069(5) 0.000
S1A 0.050(3) 0.047(3) 0.057(3) 0.000 0.004(2) 0.000
Co1 0.0228(2) 0.0272(3) 0.0226(2) 0.000 0.00240(16) 0.000
O1 0.058(3) 0.065(3) 0.031(2) -0.010(2) -0.007(2) 0.013(2)
O2 0.062(2) 0.052(2) 0.0276(16) 0.0012(13) 0.0148(15) -0.0033(16)
O3 0.104(4) 0.057(3) 0.048(2) 0.000 -0.001(3) 0.000
O3A 0.15(2) 0.060(12) 0.052(11) 0.000 -0.001(14) 0.000
N1 0.0298(15) 0.0314(15) 0.0308(14) 0.000 0.0045(11) 0.000
N2 0.0310(16) 0.0331(16) 0.0300(14) 0.000 0.0112(12) 0.000
N3 0.0298(18) 0.072(3) 0.078(3) 0.000 0.0114(17) 0.000
N4 0.0347(12) 0.0477(14) 0.0456(13) 0.0107(10) 0.0018(10) -0.0083(11)
N5 0.0345(17) 0.0315(16) 0.0269(14) 0.0013(11) 0.0053(12) -0.0072(12)
N6 0.0285(10) 0.0333(11) 0.0233(9) -0.0028(7) 0.0029(8) -0.0004(8)
C1 0.0271(12) 0.0528(16) 0.0323(12) -0.0024(10) 0.0056(10) -0.0058(10)
C2 0.0295(12) 0.0457(15) 0.0271(11) -0.0039(10) 0.0065(10) 0.0035(10)
C3 0.0360(13) 0.0594(17) 0.0274(12) -0.0044(11) 0.0101(10) -0.0053(12)
C4 0.0280(12) 0.0519(16) 0.0262(11) -0.0058(10) 0.0009(9) 0.0007(11)
C5 0.0362(12) 0.0378(13) 0.0224(11) -0.0012(9) 0.0035(9) 0.0014(11)
C6 0.0444(14) 0.0454(15) 0.0210(11) -0.0013(9) 0.0019(10) 0.0021(11)
C7 0.085(3) 0.0421(18) 0.070(2) -0.0057(15) 0.0116(19) 0.0080(18)

loop_
_geom_bond_atom_site_label_1
_geom_bond_atom_site_label_2
_geom_bond_distance
_geom_bond_site_symmetry_2
_geom_bond_publ_flag
S1 O3 1.525(5) . ?
S1 S1A 1.613(6) . ?
S1 C7 1.761(3) . ?
S1 C7 1.761(3) 6_565 ?
S1 O3A 1.98(2) . ?
S1A O3A 1.46(2) . ?
S1A C7 1.697(4) . ?
S1A C7 1.697(4) 6_565 ?
S1A O3 1.985(8) . ?
Co1 N4 2.134(2) . ?
Co1 N4 2.134(2) 2_556 ?
Co1 N1 2.1583(17) . ?
Co1 N1 2.1583(17) 5_566 ?
Co1 N6 2.1730(17) . ?
Co1 N6 2.1731(17) 2_556 ?
O1 C6 1.364(5) . ?
O2 C6 1.394(4) . ?
O3 O3A 1.06(2) . ?
N1 N2 1.176(4) . ?
N1 Co1 2.1583(17) 5_566 ?
N2 N3 1.150(4) . ?
N4 N5 1.168(2) . ?
N5 N4 1.168(2) 7_566 ?
N6 C1 1.340(3) . ?
N6 C2 1.340(3) . ?
C1 C3 1.368(3) . ?
C2 C4 1.374(3) . ?
C3 C5 1.380(3) . ?
C4 C5 1.382(3) . ?
C5 C6 1.530(3) . ?
C6 C6 1.528(5) 7_567 ?
